data_2208717
loop_
_publ_author_name
'Tao, Min-Li'
'Li, Ai-Jun'
'Wang, Jian'
Ma,Jing
'Liu, Dong-Zhi'

_publ_section_title
;
 3-Hydroxy-<i>N</i>,<i>N</i>-dimethyl-3-(2-thienyl)propanamine
;
_journal_coeditor_code SJ2011
_journal_issue 4
_journal_name_full 'Acta Crystallographica Section E'
_journal_page_first o1289
_journal_page_last o1290
_journal_paper_doi 10.1107/S1600536806007550
_journal_volume 62
_journal_year 2006
_chemical_formula_iupac 'C9 H15 N O S'
_chemical_formula_moiety 'C9 H15 N O S'
_chemical_formula_sum 'C9 H15 N O S'
_chemical_formula_weight 185.28
_chemical_melting_point 72
_chemical_name_systematic
;
3-Hydroxy-N,N-dimethyl-3-(2-thienyl)propanamine
;
_space_group_IT_number 2
_symmetry_cell_setting triclinic
_symmetry_space_group_name_Hall '-P 1'
_symmetry_space_group_name_H-M 'P -1'
_atom_sites_solution_hydrogens geom
_atom_sites_solution_primary direct
_atom_sites_solution_secondary difmap
_cell_angle_alpha 96.004(4)
_cell_angle_beta 104.036(3)
_cell_angle_gamma 105.835(3)
_cell_formula_units_Z 2
_cell_length_a 6.0670(13)
_cell_length_b 7.6467(17)
_cell_length_c 11.678(3)
_cell_measurement_reflns_used 1735
_cell_measurement_temperature 294(2)
_cell_measurement_theta_max 26.28
_cell_measurement_theta_min 2.82
_cell_volume 497.1(2)
_computing_cell_refinement 'SAINT (Bruker 1997)'
_computing_data_collection 'SMART (Bruker 1997)'
_computing_data_reduction SAINT
_computing_molecular_graphics 'SHELXTL (Bruker 1997)'
_computing_publication_material SHELXTL
_computing_structure_refinement 'SHELXL97 (Sheldrick, 1997)'
_computing_structure_solution 'SHELXS97 (Sheldrick, 1997)'
_diffrn_ambient_temperature 294(2)
_diffrn_measured_fraction_theta_full 0.991
_diffrn_measured_fraction_theta_max 0.991
_diffrn_measurement_device_type 'Bruker SMART CCD area-detector'
_diffrn_measurement_method '\f and \w'
_diffrn_radiation_monochromator graphite
_diffrn_radiation_source 'fine-focus sealed tube'
_diffrn_radiation_type MoK\a
_diffrn_radiation_wavelength 0.71073
_diffrn_reflns_av_R_equivalents 0.0255
_diffrn_reflns_av_sigmaI/netI 0.0288
_diffrn_reflns_limit_h_max 6
_diffrn_reflns_limit_h_min -7
_diffrn_reflns_limit_k_max 8
_diffrn_reflns_limit_k_min -9
_diffrn_reflns_limit_l_max 13
_diffrn_reflns_limit_l_min -7
_diffrn_reflns_number 2505
_diffrn_reflns_theta_full 25.01
_diffrn_reflns_theta_max 25.01
_diffrn_reflns_theta_min 1.83
_diffrn_standards_number 0
_exptl_absorpt_coefficient_mu 0.280
_exptl_absorpt_correction_T_max 0.9513
_exptl_absorpt_correction_T_min 0.9358
_exptl_absorpt_correction_type multi-scan
_exptl_absorpt_process_details '(SADABS; Bruker, 1997)'
_exptl_crystal_colour colorless
_exptl_crystal_density_diffrn 1.238
_exptl_crystal_density_method 'not measured'
_exptl_crystal_description block
_exptl_crystal_F_000 200
_exptl_crystal_size_max 0.24
_exptl_crystal_size_mid 0.20
_exptl_crystal_size_min 0.18
_refine_diff_density_max 0.160
_refine_diff_density_min -0.303
_refine_ls_extinction_method none
_refine_ls_goodness_of_fit_ref 1.063
_refine_ls_hydrogen_treatment mixed
_refine_ls_matrix_type full
_refine_ls_number_parameters 115
_refine_ls_number_reflns 1726
_refine_ls_number_restraints 1
_refine_ls_restrained_S_all 1.063
_refine_ls_R_factor_all 0.0421
_refine_ls_R_factor_gt 0.0368
_refine_ls_shift/su_max 0.000
_refine_ls_shift/su_mean 0.000
_refine_ls_structure_factor_coef Fsqd
_refine_ls_weighting_details 'calc w=1/[\s^2^(Fo^2^)+(0.0413P)^2^+0.2073P] where P=(Fo^2^+2Fc^2^)/3'
_refine_ls_weighting_scheme calc
_refine_ls_wR_factor_gt 0.0935
_refine_ls_wR_factor_ref 0.0986
_reflns_number_gt 1520
_reflns_number_total 1726
_reflns_threshold_expression I>2\s(I)
_cod_data_source_file sj2011.cif
_cod_data_source_block I
_cod_depositor_comments
;
The following automatic conversions were performed:
'_symmetry_cell_setting' value 'Triclinic' changed to 'triclinic'
according to '/home/saulius/struct/CIF-dictionaries/cif_core.dic'
dictionary named 'cif_core.dic' version 2.4.1 from 2010-06-29.

Automatic conversion script
Id: cif_fix_enum 1527 2010-12-29 10:47:43Z saulius 

The following automatic conversions were performed:

'_symmetry_cell_setting' value 'Triclinic' changed to 'triclinic'
according to /home/saulius/struct/CIF-dictionaries/cif_core.dic
dictionary named 'cif_core.dic' version 2.4.1 from 2010-06-29.

Automatic conversion script
Id: cif_fix_values 1715 2011-07-08 13:25:40Z adriana 
;
_cod_original_cell_volume 497.11(19)
_cod_database_code 2208717
_cod_database_fobs_code 2208717

loop_
_symmetry_equiv_pos_as_xyz
'x, y, z'
'-x, -y, -z'

loop_
_atom_site_type_symbol
_atom_site_label
_atom_site_fract_x
_atom_site_fract_y
_atom_site_fract_z
_atom_site_U_iso_or_equiv
_atom_site_adp_type
_atom_site_calc_flag
_atom_site_refinement_flags
_atom_site_occupancy
S S1 0.35251(9) 0.82014(8) 0.66420(5) 0.0566(2) Uani d . 1
N N1 0.8591(3) 0.6573(2) 1.18681(13) 0.0387(4) Uani d . 1
O O1 0.3229(2) 0.72991(19) 0.90804(12) 0.0432(3) Uani d D 1
H H1 0.283(4) 0.6152(14) 0.8841(19) 0.052(6) Uiso d D 1
C C1 0.4888(4) 0.7829(3) 0.55696(19) 0.0615(6) Uani d . 1
H H1A 0.4280 0.7871 0.4765 0.074 Uiso calc R 1
C C2 0.6940(4) 0.7466(3) 0.60159(18) 0.0558(5) Uani d . 1
H H2 0.7918 0.7233 0.5556 0.067 Uiso calc R 1
C C3 0.7449(3) 0.7479(3) 0.72740(16) 0.0417(4) Uani d . 1
H H3 0.8802 0.7257 0.7725 0.050 Uiso calc R 1
C C4 0.5742(3) 0.7853(2) 0.77489(16) 0.0366(4) Uani d . 1
C C5 0.5612(3) 0.8076(2) 0.90226(16) 0.0369(4) Uani d . 1
H H5 0.6091 0.9405 0.9333 0.044 Uiso calc R 1
C C6 0.7360(3) 0.7296(3) 0.98200(16) 0.0393(4) Uani d . 1
H H6A 0.6895 0.5969 0.9554 0.047 Uiso calc R 1
H H6B 0.8946 0.7831 0.9738 0.047 Uiso calc R 1
C C7 0.7429(3) 0.7702(3) 1.11331(16) 0.0409(4) Uani d . 1
H H7A 0.8282 0.9000 1.1454 0.049 Uiso calc R 1
H H7B 0.5808 0.7470 1.1189 0.049 Uiso calc R 1
C C8 1.1123(3) 0.7003(3) 1.19142(19) 0.0495(5) Uani d . 1
H H8A 1.1932 0.8285 1.2253 0.074 Uiso calc R 1
H H8B 1.1263 0.6749 1.1117 0.074 Uiso calc R 1
H H8C 1.1831 0.6254 1.2403 0.074 Uiso calc R 1
C C9 0.8357(4) 0.6885(3) 1.30837(18) 0.0561(5) Uani d . 1
H H9A 0.9032 0.6093 1.3546 0.084 Uiso calc R 1
H H9B 0.6698 0.6614 1.3048 0.084 Uiso calc R 1
H H9C 0.9188 0.8153 1.3456 0.084 Uiso calc R 1

loop_
_atom_site_aniso_label
_atom_site_aniso_U_11
_atom_site_aniso_U_22
_atom_site_aniso_U_33
_atom_site_aniso_U_12
_atom_site_aniso_U_13
_atom_site_aniso_U_23
S1 0.0442(3) 0.0737(4) 0.0543(3) 0.0249(3) 0.0073(2) 0.0198(3)
N1 0.0371(8) 0.0416(8) 0.0353(8) 0.0095(6) 0.0098(6) 0.0064(6)
O1 0.0338(7) 0.0482(8) 0.0513(8) 0.0149(6) 0.0168(6) 0.0080(6)
C1 0.0625(14) 0.0762(15) 0.0397(11) 0.0149(11) 0.0076(10) 0.0181(10)
C2 0.0544(12) 0.0751(15) 0.0423(11) 0.0224(11) 0.0189(10) 0.0108(10)
C3 0.0410(10) 0.0479(10) 0.0396(10) 0.0181(8) 0.0116(8) 0.0103(8)
C4 0.0335(9) 0.0341(9) 0.0401(9) 0.0084(7) 0.0076(7) 0.0094(7)
C5 0.0336(9) 0.0347(9) 0.0434(10) 0.0116(7) 0.0114(7) 0.0071(7)
C6 0.0344(9) 0.0461(10) 0.0405(10) 0.0153(8) 0.0125(8) 0.0089(8)
C7 0.0386(9) 0.0468(10) 0.0380(10) 0.0162(8) 0.0098(8) 0.0051(8)
C8 0.0379(10) 0.0509(11) 0.0571(12) 0.0139(8) 0.0074(9) 0.0131(9)
C9 0.0636(13) 0.0633(13) 0.0395(11) 0.0161(11) 0.0147(10) 0.0098(9)

loop_
_atom_type_symbol
_atom_type_description
_atom_type_scat_dispersion_real
_atom_type_scat_dispersion_imag
_atom_type_scat_source
C C 0.0033 0.0016 'International Tables Vol C Tables 4.2.6.8 and 6.1.1.4'
H H 0.0000 0.0000 'International Tables Vol C Tables 4.2.6.8 and 6.1.1.4'
N N 0.0061 0.0033 'International Tables Vol C Tables 4.2.6.8 and 6.1.1.4'
O O 0.0106 0.0060 'International Tables Vol C Tables 4.2.6.8 and 6.1.1.4'
S S 0.1246 0.1234 'International Tables Vol C Tables 4.2.6.8 and 6.1.1.4'

loop_
_geom_angle_atom_site_label_1
_geom_angle_atom_site_label_2
_geom_angle_atom_site_label_3
_geom_angle
C1 S1 C4 92.22(10)
C9 N1 C8 109.83(15)
C9 N1 C7 109.72(15)
C8 N1 C7 111.46(15)
C5 O1 H1 107.6(15)
C2 C1 S1 112.36(16)
C2 C1 H1A 123.8
S1 C1 H1A 123.8
C1 C2 C3 112.33(19)
C1 C2 H2 123.8
C3 C2 H2 123.8
C4 C3 C2 112.95(17)
C4 C3 H3 123.5
C2 C3 H3 123.5
C3 C4 C5 130.68(16)
C3 C4 S1 110.14(14)
C5 C4 S1 119.11(13)
O1 C5 C4 111.38(14)
O1 C5 C6 111.81(14)
C4 C5 C6 111.74(14)
O1 C5 H5 107.2
C4 C5 H5 107.2
C6 C5 H5 107.2
C7 C6 C5 111.91(14)
C7 C6 H6A 109.2
C5 C6 H6A 109.2
C7 C6 H6B 109.2
C5 C6 H6B 109.2
H6A C6 H6B 107.9
N1 C7 C6 112.78(15)
N1 C7 H7A 109.0
C6 C7 H7A 109.0
N1 C7 H7B 109.0
C6 C7 H7B 109.0
H7A C7 H7B 107.8
N1 C8 H8A 109.5
N1 C8 H8B 109.5
H8A C8 H8B 109.5
N1 C8 H8C 109.5
H8A C8 H8C 109.5
H8B C8 H8C 109.5
N1 C9 H9A 109.5
N1 C9 H9B 109.5
H9A C9 H9B 109.5
N1 C9 H9C 109.5
H9A C9 H9C 109.5
H9B C9 H9C 109.5

loop_
_geom_bond_atom_site_label_1
_geom_bond_atom_site_label_2
_geom_bond_distance
S1 C1 1.700(2)
S1 C4 1.7248(18)
N1 C9 1.462(2)
N1 C8 1.467(2)
N1 C7 1.474(2)
O1 C5 1.427(2)
O1 H1 0.841(10)
C1 C2 1.343(3)
C1 H1A 0.9300
C2 C3 1.424(3)
C2 H2 0.9300
C3 C4 1.367(3)
C3 H3 0.9300
C4 C5 1.503(3)
C5 C6 1.526(2)
C5 H5 0.9800
C6 C7 1.520(2)
C6 H6A 0.9700
C6 H6B 0.9700
C7 H7A 0.9700
C7 H7B 0.9700
C8 H8A 0.9600
C8 H8B 0.9600
C8 H8C 0.9600
C9 H9A 0.9600
C9 H9B 0.9600
C9 H9C 0.9600

loop_
_geom_hbond_atom_site_label_D
_geom_hbond_atom_site_label_H
_geom_hbond_atom_site_label_A
_geom_hbond_site_symmetry_A
_geom_hbond_distance_DH
_geom_hbond_distance_HA
_geom_hbond_distance_DA
_geom_hbond_angle_DHA
_geom_hbond_publ_flag
O1 H1 N1 2_667 0.841(10) 2.021(10) 2.855(2) 172(2) yes

loop_
_geom_torsion_atom_site_label_1
_geom_torsion_atom_site_label_2
_geom_torsion_atom_site_label_3
_geom_torsion_atom_site_label_4
_geom_torsion
C4 S1 C1 C2 -0.37(19)
S1 C1 C2 C3 0.2(3)
C1 C2 C3 C4 0.1(3)
C2 C3 C4 C5 -177.21(18)
C2 C3 C4 S1 -0.4(2)
C1 S1 C4 C3 0.43(15)
C1 S1 C4 C5 177.67(15)
C3 C4 C5 O1 -142.38(19)
S1 C4 C5 O1 41.05(19)
C3 C4 C5 C6 -16.5(3)
S1 C4 C5 C6 166.90(12)
O1 C5 C6 C7 -60.5(2)
C4 C5 C6 C7 173.85(14)
C9 N1 C7 C6 -173.74(15)
C8 N1 C7 C6 64.4(2)
C5 C6 C7 N1 164.99(15)

loop_
_cod_related_entry_id
_cod_related_entry_database
_cod_related_entry_code
1 ChemSpider 9761173
